data_2225353
loop_
_publ_author_name
'Xu, Guo-Yi'
'Geng, Wen-Qian'
'Zhou, Hong-Ping'

_publ_section_title
;
 9-Ethyl-3,6-bis(5-iodo-2-thienyl)-9<i>H</i>-carbazole
;
_journal_issue 3
_journal_name_full 'Acta Crystallographica Section E'
_journal_page_first o571
_journal_paper_doi 10.1107/S1600536810004484
_journal_volume 66
_journal_year 2010
_chemical_formula_iupac 'C22 H15 I2 N S2'
_chemical_formula_moiety 'C22 H15 I2 N S2'
_chemical_formula_sum 'C22 H15 I2 N S2'
_chemical_formula_weight 611.29
_chemical_name_systematic
;
9-Ethyl-3,6-bis(5-iodo-2-thienyl)-9<i>H</i>-carbazole
;
_space_group_IT_number 14
_symmetry_cell_setting monoclinic
_symmetry_space_group_name_Hall '-P 2ybc'
_symmetry_space_group_name_H-M 'P 1 21/c 1'
_atom_sites_solution_hydrogens geom
_atom_sites_solution_primary direct
_atom_sites_solution_secondary difmap
_audit_creation_method SHELXL97
_cell_angle_alpha 90.00
_cell_angle_beta 107.313(18)
_cell_angle_gamma 90.00
_cell_formula_units_Z 4
_cell_length_a 10.637(3)
_cell_length_b 7.814(2)
_cell_length_c 26.687(7)
_cell_measurement_reflns_used 7193
_cell_measurement_temperature 298(2)
_cell_measurement_theta_max 27.37
_cell_measurement_theta_min 2.37
_cell_volume 2117.7(10)
_computing_cell_refinement '<i>SAINT</i> (Bruker, 2002)'
_computing_data_collection '<i>SMART</i> (Bruker, 2002)'
_computing_data_reduction '<i>SAINT</i> (Bruker, 2002)'
_computing_molecular_graphics '<i>SHELXTL</i>  (Sheldrick, 2008)'
_computing_publication_material '<i>SHELXTL</i> (Sheldrick, 2008'
_computing_structure_refinement '<i>SHELXL97</i> (Sheldrick, 2008)'
_computing_structure_solution '<i>SHELXS97</i> (Sheldrick, 2008)'
_diffrn_ambient_temperature 298(2)
_diffrn_measured_fraction_theta_full 1.000
_diffrn_measured_fraction_theta_max 1.000
_diffrn_measurement_device_type 'Bruker SMART CCD area-detector'
_diffrn_measurement_method '\f- and \w-scans'
_diffrn_radiation_monochromator graphite
_diffrn_radiation_source 'fine-focus sealed tube'
_diffrn_radiation_type MoK\a
_diffrn_radiation_wavelength 0.71069
_diffrn_reflns_av_R_equivalents 0.0220
_diffrn_reflns_av_sigmaI/netI 0.0173
_diffrn_reflns_limit_h_max 12
_diffrn_reflns_limit_h_min -12
_diffrn_reflns_limit_k_max 9
_diffrn_reflns_limit_k_min -9
_diffrn_reflns_limit_l_max 30
_diffrn_reflns_limit_l_min -31
_diffrn_reflns_number 17471
_diffrn_reflns_theta_full 25.00
_diffrn_reflns_theta_max 25.00
_diffrn_reflns_theta_min 1.60
_exptl_absorpt_coefficient_mu 3.174
_exptl_absorpt_correction_T_max 0.7419
_exptl_absorpt_correction_T_min 0.4493
_exptl_absorpt_correction_type multi-scan
_exptl_absorpt_process_details '(<i>SADABS</i>; Sheldrick, 1996)'
_exptl_crystal_colour green
_exptl_crystal_density_diffrn 1.917
_exptl_crystal_density_method 'not measured'
_exptl_crystal_description prism
_exptl_crystal_F_000 1168
_exptl_crystal_size_max 0.30
_exptl_crystal_size_mid 0.20
_exptl_crystal_size_min 0.10
_refine_diff_density_max 1.078
_refine_diff_density_min -0.786
_refine_ls_extinction_method none
_refine_ls_goodness_of_fit_ref 1.164
_refine_ls_hydrogen_treatment constr
_refine_ls_matrix_type full
_refine_ls_number_parameters 245
_refine_ls_number_reflns 3738
_refine_ls_number_restraints 0
_refine_ls_restrained_S_all 1.164
_refine_ls_R_factor_all 0.0446
_refine_ls_R_factor_gt 0.0360
_refine_ls_shift/su_max 0.002
_refine_ls_shift/su_mean 0.000
_refine_ls_structure_factor_coef Fsqd
_refine_ls_weighting_details 'calc w=1/[\s^2^(Fo^2^)+(0.1000P)^2^] where P=(Fo^2^+2Fc^2^)/3'
_refine_ls_weighting_scheme calc
_refine_ls_wR_factor_gt 0.1395
_refine_ls_wR_factor_ref 0.1507
_reflns_number_gt 3065
_reflns_number_total 3738
_reflns_threshold_expression >2\s(I)
_cod_data_source_file rk2188.cif
_cod_data_source_block I
_cod_depositor_comments
;
The following automatic conversions were performed:
'_symmetry_cell_setting' value 'Monoclinic' changed to 'monoclinic'
according to '/home/saulius/struct/CIF-dictionaries/cif_core.dic'
dictionary named 'cif_core.dic' version 2.4.1 from
2010-06-29.

'_refine_ls_structure_factor_coef' value ' Fsqd' changed to
'Fsqd' according to '/home/saulius/struct/CIF-dictionaries/cif_core.dic'
dictionary named 'cif_core.dic' version 2.4.1 from 2010-06-29.

Automatic conversion script
Id: cif_fix_enum 1527 2010-12-29 10:47:43Z saulius 

The following automatic conversions were performed:

'_symmetry_cell_setting' value 'Monoclinic' changed to 'monoclinic'
according to /home/saulius/struct/CIF-dictionaries/cif_core.dic
dictionary named 'cif_core.dic' version 2.4.1 from
2010-06-29.

'_refine_ls_structure_factor_coef' value ' Fsqd' changed
to 'Fsqd' according to
/home/saulius/struct/CIF-dictionaries/cif_core.dic dictionary named
'cif_core.dic' version 2.4.1 from 2010-06-29.

Automatic conversion script
Id: cif_fix_values 1715 2011-07-08 13:25:40Z adriana 
;
_cod_original_sg_symbol_H-M 'P 21/c  '
_cod_database_code 2225353
_cod_database_fobs_code 2225353

loop_
_symmetry_equiv_pos_as_xyz
'x, y, z'
'-x, y+1/2, -z+1/2'
'-x, -y, -z'
'x, -y-1/2, z-1/2'

loop_
_atom_site_type_symbol
_atom_site_label
_atom_site_fract_x
_atom_site_fract_y
_atom_site_fract_z
_atom_site_U_iso_or_equiv
_atom_site_adp_type
_atom_site_calc_flag
_atom_site_refinement_flags
_atom_site_occupancy
_atom_site_disorder_assembly
_atom_site_disorder_group
I I1 0.25459(4) 1.46648(5) 1.073693(15) 0.0711(2) Uani d . 1 . .
I I2 -0.70485(4) 0.47106(5) 0.685869(19) 0.0818(2) Uani d . 1 . .
S S1 0.28672(13) 1.0941(2) 1.02087(5) 0.0797(5) Uani d . 1 . .
S S2 -0.39715(12) 0.45973(15) 0.75996(5) 0.0589(3) Uani d . 1 . .
N N1 0.2462(4) 0.3710(7) 0.87990(17) 0.0768(13) Uani d . 1 . .
C C1 0.3499(4) 0.6105(8) 0.94135(18) 0.0651(13) Uani d . 1 . .
H H1 0.4337 0.5626 0.9523 0.078 Uiso calc R 1 . .
C C2 0.3241(4) 0.7652(8) 0.96071(18) 0.0631(12) Uani d . 1 . .
H H2 0.3925 0.8228 0.9847 0.076 Uiso calc R 1 . .
C C3 0.1979(4) 0.8397(7) 0.94558(16) 0.0550(11) Uani d . 1 . .
C C4 0.0960(4) 0.7564(6) 0.90838(16) 0.0532(10) Uani d . 1 . .
H H4 0.0125 0.8050 0.8974 0.064 Uiso calc R 1 . .
C C5 -0.0883(5) 0.4929(6) 0.81521(18) 0.0513(11) Uani d . 1 . .
H H5 -0.1440 0.5816 0.8182 0.062 Uiso calc R 1 . .
C C6 -0.1344(4) 0.3655(6) 0.77807(17) 0.0543(11) Uani d . 1 . .
C C7 -0.0498(5) 0.2311(7) 0.7748(2) 0.0721(14) Uani d . 1 . .
H H7 -0.0812 0.1450 0.7502 0.087 Uiso calc R 1 . .
C C8 0.0776(5) 0.2224(8) 0.8067(2) 0.0792(16) Uani d . 1 . .
H H8 0.1326 0.1332 0.8035 0.095 Uiso calc R 1 . .
C C9 0.1219(5) 0.3487(7) 0.8434(2) 0.0674(13) Uani d . 1 . .
C C10 0.0396(5) 0.4886(6) 0.84774(19) 0.0526(11) Uani d . 1 . .
C C11 0.1197(4) 0.6004(6) 0.88770(16) 0.0504(10) Uani d . 1 . .
C C12 0.2465(5) 0.5279(7) 0.9049(2) 0.0612(13) Uani d . 1 . .
C C13 0.3602(6) 0.2581(11) 0.8866(3) 0.101(2) Uani d . 1 . .
H H13A 0.4207 0.2705 0.9217 0.121 Uiso calc R 1 . .
H H13B 0.3318 0.1397 0.8817 0.121 Uiso calc R 1 . .
C C14 0.4210(8) 0.3038(11) 0.8499(3) 0.120(3) Uani d . 1 . .
H H14A 0.4396 0.4243 0.8525 0.180 Uiso calc R 1 . .
H H14B 0.3641 0.2781 0.8154 0.180 Uiso calc R 1 . .
H H14C 0.5018 0.2411 0.8560 0.180 Uiso calc R 1 . .
C C15 0.1743(5) 1.0054(6) 0.96736(18) 0.0521(11) Uani d . 1 . .
C C16 0.0690(6) 1.1130(8) 0.9511(3) 0.0900(19) Uani d . 1 . .
H H16 -0.0044 1.0889 0.9227 0.108 Uiso calc R 1 . .
C C17 0.0809(6) 1.2599(9) 0.9803(3) 0.098(2) Uani d . 1 . .
H H17 0.0165 1.3445 0.9732 0.117 Uiso calc R 1 . .
C C18 0.1926(4) 1.2712(6) 1.01974(17) 0.0570(11) Uani d . 1 . .
C C19 -0.2682(4) 0.3707(6) 0.74207(17) 0.0520(10) Uani d . 1 . .
C C20 -0.3136(5) 0.3054(7) 0.69241(19) 0.0640(13) Uani d . 1 . .
H H20 -0.2592 0.2528 0.6754 0.077 Uiso calc R 1 . .
C C21 -0.4518(5) 0.3255(7) 0.6691(2) 0.0672(13) Uani d . 1 . .
H H21 -0.4972 0.2872 0.6356 0.081 Uiso calc R 1 . .
C C22 -0.5089(4) 0.4058(6) 0.7009(2) 0.0599(12) Uani d . 1 . .

loop_
_atom_site_aniso_label
_atom_site_aniso_U_11
_atom_site_aniso_U_22
_atom_site_aniso_U_33
_atom_site_aniso_U_12
_atom_site_aniso_U_13
_atom_site_aniso_U_23
I1 0.0604(3) 0.0777(3) 0.0697(3) 0.00741(16) 0.0107(2) -0.00697(16)
I2 0.0464(3) 0.0720(3) 0.1149(4) 0.00143(15) 0.0054(2) -0.02046(19)
S1 0.0533(8) 0.1005(10) 0.0672(8) 0.0256(8) -0.0095(6) -0.0250(8)
S2 0.0444(7) 0.0653(8) 0.0655(8) 0.0031(5) 0.0137(6) -0.0110(5)
N1 0.047(2) 0.089(3) 0.086(3) 0.019(2) 0.007(2) -0.025(2)
C1 0.041(2) 0.091(4) 0.059(3) 0.017(3) 0.007(2) -0.006(3)
C2 0.038(2) 0.093(4) 0.050(2) 0.009(2) 0.0012(18) -0.001(2)
C3 0.041(2) 0.080(3) 0.043(2) 0.007(2) 0.0110(18) 0.003(2)
C4 0.041(2) 0.071(3) 0.047(2) 0.004(2) 0.0113(18) 0.005(2)
C5 0.040(2) 0.058(2) 0.059(3) 0.0080(19) 0.020(2) 0.005(2)
C6 0.044(2) 0.064(3) 0.058(3) -0.003(2) 0.0201(19) -0.004(2)
C7 0.053(3) 0.073(3) 0.089(4) 0.001(3) 0.020(3) -0.025(3)
C8 0.055(3) 0.081(4) 0.097(4) 0.018(3) 0.016(3) -0.027(3)
C9 0.042(2) 0.080(3) 0.077(3) 0.015(3) 0.012(2) -0.008(3)
C10 0.042(3) 0.060(2) 0.057(3) 0.005(2) 0.018(2) -0.001(2)
C11 0.040(2) 0.068(3) 0.045(2) 0.010(2) 0.0170(18) 0.004(2)
C12 0.040(3) 0.081(3) 0.062(3) 0.011(2) 0.013(2) -0.004(2)
C13 0.070(4) 0.129(6) 0.107(5) 0.007(4) 0.032(4) -0.041(5)
C14 0.100(5) 0.111(6) 0.141(7) -0.020(5) 0.023(5) -0.026(5)
C15 0.038(2) 0.068(3) 0.045(2) 0.004(2) 0.0054(19) 0.0058(19)
C16 0.060(3) 0.079(4) 0.101(4) 0.018(3) -0.023(3) -0.016(3)
C17 0.070(4) 0.077(4) 0.116(5) 0.023(3) -0.019(3) -0.015(4)
C18 0.044(2) 0.065(3) 0.056(3) 0.004(2) 0.0054(19) 0.004(2)
C19 0.043(2) 0.051(2) 0.063(3) -0.003(2) 0.0174(19) -0.005(2)
C20 0.055(3) 0.076(3) 0.064(3) -0.004(3) 0.022(2) -0.017(2)
C21 0.053(3) 0.069(3) 0.074(3) -0.008(3) 0.011(2) -0.025(3)
C22 0.044(2) 0.050(2) 0.080(3) -0.005(2) 0.010(2) -0.008(2)

loop_
_atom_type_symbol
_atom_type_description
_atom_type_scat_dispersion_real
_atom_type_scat_dispersion_imag
_atom_type_scat_source
C C 0.0033 0.0016 'International Tables Vol C Tables 4.2.6.8 and 6.1.1.4'
H H 0.0000 0.0000 'International Tables Vol C Tables 4.2.6.8 and 6.1.1.4'
I I -0.4742 1.8119 'International Tables Vol C Tables 4.2.6.8 and 6.1.1.4'
N N 0.0061 0.0033 'International Tables Vol C Tables 4.2.6.8 and 6.1.1.4'
S S 0.1246 0.1234 'International Tables Vol C Tables 4.2.6.8 and 6.1.1.4'

loop_
_geom_angle_atom_site_label_1
_geom_angle_atom_site_label_2
_geom_angle_atom_site_label_3
_geom_angle_site_symmetry_1
_geom_angle_site_symmetry_3
_geom_angle
_geom_angle_publ_flag
C18 S1 C15 . . 93.1(2) ?
C22 S2 C19 . . 92.1(2) ?
C12 N1 C9 . . 108.0(4) ?
C12 N1 C13 . . 125.9(5) ?
C9 N1 C13 . . 125.8(5) ?
C2 C1 C12 . . 117.8(4) ?
C2 C1 H1 . . 121.1 ?
C12 C1 H1 . . 121.1 ?
C1 C2 C3 . . 122.5(5) ?
C1 C2 H2 . . 118.8 ?
C3 C2 H2 . . 118.8 ?
C4 C3 C2 . . 119.0(5) ?
C4 C3 C15 . . 120.3(4) ?
C2 C3 C15 . . 120.8(4) ?
C11 C4 C3 . . 119.8(4) ?
C11 C4 H4 . . 120.1 ?
C3 C4 H4 . . 120.1 ?
C10 C5 C6 . . 120.3(4) ?
C10 C5 H5 . . 119.9 ?
C6 C5 H5 . . 119.9 ?
C5 C6 C7 . . 119.0(4) ?
C5 C6 C19 . . 121.2(4) ?
C7 C6 C19 . . 119.8(4) ?
C8 C7 C6 . . 122.2(5) ?
C8 C7 H7 . . 118.9 ?
C6 C7 H7 . . 118.9 ?
C7 C8 C9 . . 118.2(5) ?
C7 C8 H8 . . 120.9 ?
C9 C8 H8 . . 120.9 ?
C8 C9 N1 . . 129.7(5) ?
C8 C9 C10 . . 121.4(5) ?
N1 C9 C10 . . 108.9(4) ?
C5 C10 C9 . . 118.8(4) ?
C5 C10 C11 . . 134.8(4) ?
C9 C10 C11 . . 106.4(4) ?
C4 C11 C12 . . 119.5(4) ?
C4 C11 C10 . . 133.3(4) ?
C12 C11 C10 . . 107.1(4) ?
C1 C12 N1 . . 129.1(4) ?
C1 C12 C11 . . 121.5(5) ?
N1 C12 C11 . . 109.5(4) ?
C14 C13 N1 . . 107.7(7) ?
C14 C13 H13A . . 110.2 ?
N1 C13 H13A . . 110.2 ?
C14 C13 H13B . . 110.2 ?
N1 C13 H13B . . 110.2 ?
H13A C13 H13B . . 108.5 ?
C13 C14 H14A . . 109.5 ?
C13 C14 H14B . . 109.5 ?
H14A C14 H14B . . 109.5 ?
C13 C14 H14C . . 109.5 ?
H14A C14 H14C . . 109.5 ?
H14B C14 H14C . . 109.5 ?
C16 C15 C3 . . 129.6(5) ?
C16 C15 S1 . . 108.6(4) ?
C3 C15 S1 . . 121.8(3) ?
C15 C16 C17 . . 114.0(5) ?
C15 C16 H16 . . 123.0 ?
C17 C16 H16 . . 123.0 ?
C18 C17 C16 . . 114.4(5) ?
C18 C17 H17 . . 122.8 ?
C16 C17 H17 . . 122.8 ?
C17 C18 S1 . . 109.9(4) ?
C17 C18 I1 . . 128.5(4) ?
S1 C18 I1 . . 121.6(2) ?
C20 C19 C6 . . 128.3(4) ?
C20 C19 S2 . . 109.8(3) ?
C6 C19 S2 . . 121.9(3) ?
C19 C20 C21 . . 113.7(4) ?
C19 C20 H20 . . 123.1 ?
C21 C20 H20 . . 123.1 ?
C22 C21 C20 . . 112.2(4) ?
C22 C21 H21 . . 123.9 ?
C20 C21 H21 . . 123.9 ?
C21 C22 S2 . . 112.1(4) ?
C21 C22 I2 . . 127.9(4) ?
S2 C22 I2 . . 120.0(3) ?

loop_
_geom_bond_atom_site_label_1
_geom_bond_atom_site_label_2
_geom_bond_site_symmetry_2
_geom_bond_distance
_geom_bond_publ_flag
I1 C18 . 2.066(5) ?
I2 C22 . 2.066(5) ?
S1 C18 . 1.703(5) ?
S1 C15 . 1.713(5) ?
S2 C22 . 1.720(5) ?
S2 C19 . 1.727(4) ?
N1 C12 . 1.395(7) ?
N1 C9 . 1.400(6) ?
N1 C13 . 1.466(8) ?
C1 C2 . 1.374(8) ?
C1 C12 . 1.392(7) ?
C1 H1 . 0.9300 ?
C2 C3 . 1.407(6) ?
C2 H2 . 0.9300 ?
C3 C4 . 1.394(6) ?
C3 C15 . 1.471(7) ?
C4 C11 . 1.392(7) ?
C4 H4 . 0.9300 ?
C5 C10 . 1.380(7) ?
C5 C6 . 1.387(6) ?
C5 H5 . 0.9300 ?
C6 C7 . 1.403(7) ?
C6 C19 . 1.462(6) ?
C7 C8 . 1.371(7) ?
C7 H7 . 0.9300 ?
C8 C9 . 1.372(7) ?
C8 H8 . 0.9300 ?
C9 C10 . 1.427(7) ?
C10 C11 . 1.444(7) ?
C11 C12 . 1.408(6) ?
C13 C14 . 1.373(9) ?
C13 H13A . 0.9700 ?
C13 H13B . 0.9700 ?
C14 H14A . 0.9600 ?
C14 H14B . 0.9600 ?
C14 H14C . 0.9600 ?
C15 C16 . 1.364(7) ?
C16 C17 . 1.373(9) ?
C16 H16 . 0.9300 ?
C17 C18 . 1.336(7) ?
C17 H17 . 0.9300 ?
C19 C20 . 1.367(6) ?
C20 C21 . 1.425(7) ?
C20 H20 . 0.9300 ?
C21 C22 . 1.338(7) ?
C21 H21 . 0.9300 ?

loop_
_geom_hbond_atom_site_label_D
_geom_hbond_atom_site_label_H
_geom_hbond_atom_site_label_A
_geom_hbond_site_symmetry_A
_geom_hbond_distance_DH
_geom_hbond_distance_HA
_geom_hbond_distance_DA
_geom_hbond_angle_DHA
C17 H17 I1 3_587 0.93 3.149 4.040(9) 161.1

loop_
_geom_torsion_atom_site_label_1
_geom_torsion_atom_site_label_2
_geom_torsion_atom_site_label_3
_geom_torsion_atom_site_label_4
_geom_torsion_site_symmetry_1
_geom_torsion_site_symmetry_2
_geom_torsion_site_symmetry_3
_geom_torsion_site_symmetry_4
_geom_torsion
_geom_torsion_publ_flag
C12 C1 C2 C3 . . . . 1.0(8) ?
C1 C2 C3 C4 . . . . -2.0(8) ?
C1 C2 C3 C15 . . . . 179.8(5) ?
C2 C3 C4 C11 . . . . 1.3(7) ?
C15 C3 C4 C11 . . . . 179.5(4) ?
C10 C5 C6 C7 . . . . 1.2(7) ?
C10 C5 C6 C19 . . . . -178.0(4) ?
C5 C6 C7 C8 . . . . -0.9(8) ?
C19 C6 C7 C8 . . . . 178.3(5) ?
C6 C7 C8 C9 . . . . 1.2(9) ?
C7 C8 C9 N1 . . . . -179.2(6) ?
C7 C8 C9 C10 . . . . -1.7(9) ?
C12 N1 C9 C8 . . . . 174.0(6) ?
C13 N1 C9 C8 . . . . 0.0(11) ?
C12 N1 C9 C10 . . . . -3.7(6) ?
C13 N1 C9 C10 . . . . -177.7(6) ?
C6 C5 C10 C9 . . . . -1.8(7) ?
C6 C5 C10 C11 . . . . 176.5(5) ?
C8 C9 C10 C5 . . . . 2.1(8) ?
N1 C9 C10 C5 . . . . 180.0(5) ?
C8 C9 C10 C11 . . . . -176.6(5) ?
N1 C9 C10 C11 . . . . 1.3(6) ?
C3 C4 C11 C12 . . . . 0.4(7) ?
C3 C4 C11 C10 . . . . -176.4(5) ?
C5 C10 C11 C4 . . . . 0.2(9) ?
C9 C10 C11 C4 . . . . 178.5(5) ?
C5 C10 C11 C12 . . . . -176.8(5) ?
C9 C10 C11 C12 . . . . 1.5(5) ?
C2 C1 C12 N1 . . . . -179.3(5) ?
C2 C1 C12 C11 . . . . 0.7(8) ?
C9 N1 C12 C1 . . . . -175.2(6) ?
C13 N1 C12 C1 . . . . -1.2(10) ?
C9 N1 C12 C11 . . . . 4.7(7) ?
C13 N1 C12 C11 . . . . 178.7(6) ?
C4 C11 C12 C1 . . . . -1.4(7) ?
C10 C11 C12 C1 . . . . 176.1(5) ?
C4 C11 C12 N1 . . . . 178.6(4) ?
C10 C11 C12 N1 . . . . -3.9(6) ?
C12 N1 C13 C14 . . . . -90.0(8) ?
C9 N1 C13 C14 . . . . 83.0(9) ?
C4 C3 C15 C16 . . . . -12.0(8) ?
C2 C3 C15 C16 . . . . 166.2(6) ?
C4 C3 C15 S1 . . . . 168.4(4) ?
C2 C3 C15 S1 . . . . -13.4(6) ?
C18 S1 C15 C16 . . . . -0.7(5) ?
C18 S1 C15 C3 . . . . 179.0(4) ?
C3 C15 C16 C17 . . . . -178.9(6) ?
S1 C15 C16 C17 . . . . 0.8(8) ?
C15 C16 C17 C18 . . . . -0.5(10) ?
C16 C17 C18 S1 . . . . 0.0(8) ?
C16 C17 C18 I1 . . . . 179.7(5) ?
C15 S1 C18 C17 . . . . 0.4(5) ?
C15 S1 C18 I1 . . . . -179.4(3) ?
C5 C6 C19 C20 . . . . 151.0(5) ?
C7 C6 C19 C20 . . . . -28.1(8) ?
C5 C6 C19 S2 . . . . -31.6(6) ?
C7 C6 C19 S2 . . . . 149.2(4) ?
C22 S2 C19 C20 . . . . 0.6(4) ?
C22 S2 C19 C6 . . . . -177.3(4) ?
C6 C19 C20 C21 . . . . 177.0(5) ?
S2 C19 C20 C21 . . . . -0.6(6) ?
C19 C20 C21 C22 . . . . 0.4(7) ?
C20 C21 C22 S2 . . . . 0.1(6) ?
C20 C21 C22 I2 . . . . 178.7(4) ?
C19 S2 C22 C21 . . . . -0.4(4) ?
C19 S2 C22 I2 . . . . -179.1(3) ?

loop_
_cod_related_entry_id
_cod_related_entry_database
_cod_related_entry_code
1 ChemSpider 24744454
